data_1556956
loop_
_publ_author_name
'Jantti, Anu'
'Rissanen, Kari'
'Valkonen, Jussi'

_publ_section_title
;
 Synthesis of Open-Chain Schiff-Base Ligand
 1,3-Di(pyridine-2-carboxaldimino)propane Incorporating Nitrogen-Donor
 Atoms and Crystal Structures of Its CoII, CuII and ZnII Complexes
;
_journal_name_full 'Acta Chemica Scandinavica'
_journal_page_first 1010
_journal_page_last 1016
_journal_paper_doi 10.3891/acta.chem.scand.52-1010
_journal_volume 52
_journal_year 1998
_chemical_formula_sum 'C15 H16 Cl2 Cu N4 O8'
_chemical_formula_weight 514.76
_space_group_IT_number 14
_space_group_name_Hall '-P 2ybc'
_space_group_name_H-M_alt 'P 1 21/c 1'
_symmetry_cell_setting monoclinic
_symmetry_Int_Tables_number 14
_symmetry_space_group_name_Hall '-P 2ybc'
_symmetry_space_group_name_H-M 'P 1 21/c 1'
_cell_angle_alpha 90.
_cell_angle_beta 110.34(1)
_cell_angle_gamma 90.
_cell_formula_units_Z 4
_cell_length_a 14.419(3)
_cell_length_b 7.118(3)
_cell_length_c 19.704(3)
_cell_volume 1896.2(9)
_diffrn_ambient_temperature 180
_diffrn_radiation_probe x-ray
_diffrn_radiation_type MoK\a
_diffrn_radiation_wavelength 0.71069
_exptl_absorpt_coefficient_mu 1.489
_exptl_crystal_density_diffrn 1.803
_exptl_crystal_F_000 1044
_refine_ls_goodness_of_fit_ref 1.023
_refine_ls_number_parameters 271
_refine_ls_number_reflns 3335
_refine_ls_R_factor_all 0.0471
_refine_ls_R_factor_gt 0.0378
_refine_ls_wR_factor_gt 0.1156
_refine_ls_wR_factor_ref 0.1244
_cod_data_source_file Acta-Chem-Scand-1998-52-1010-2.cif
_cod_data_source_block 2
_cod_original_sg_symbol_H-M 'P 21/c'
_cod_database_code 1556956

loop_
_space_group_symop_id
_space_group_symop_operation_xyz
1 x,y,z
2 -x,1/2+y,1/2-z
3 -x,-y,-z
4 x,1/2-y,1/2+z

loop_
_atom_site_label
_atom_site_type_symbol
_atom_site_thermal_displace_type
_atom_site_fract_x
_atom_site_fract_y
_atom_site_fract_z
_atom_site_occupancy
_atom_site_U_iso_or_equiv
_atom_site_calc_flag
_atom_site_refinement_flags
_atom_site_disorder_assembly
_atom_site_disorder_group
Cu1 Cu Uiso 0.73630(10) 0.22920(10) 0.46190(10) 1.000 0.0200(10) . . . .
Cl1 Cl Uiso 0.68480(10) -0.26020(10) 0.46370(10) 1.000 0.0230(10) . . . .
Cl2 Cl Uiso 0.83370(10) 0.64300(10) 0.26720(10) 1.000 0.0270(10) . . . .
O11 O Uiso 0.7102(2) -0.1065(3) 0.4266(2) 1.000 0.0470(10) . . . .
O12 O Uiso 0.6959(2) -0.2056(4) 0.5365(2) 1.000 0.0470(10) . . . .
O13 O Uiso 0.5844(2) -0.3147(4) 0.4262(2) 1.000 0.0490(10) . . . .
O14 O Uiso 0.7486(2) -0.4162(3) 0.46540(10) 1.000 0.0360(10) . . . .
N1 N Uiso 0.6182(2) 0.2689(3) 0.36930(10) 1.000 0.0200(10) . . . .
N2 N Uiso 0.6308(2) 0.2220(3) 0.50440(10) 1.000 0.0220(10) . . . .
N3 N Uiso 0.8435(2) 0.2623(3) 0.5576(2) 1.000 0.0240(10) . . . .
N4 N Uiso 0.8532(2) 0.2027(4) 0.4287(2) 1.000 0.0240(10) . . . .
C2 C Uiso 0.6136(2) 0.3054(4) 0.3020(2) 1.000 0.0260(10) . . . .
C3 C Uiso 0.5243(3) 0.3232(5) 0.2450(2) 1.000 0.0320(10) . . . .
C4 C Uiso 0.4369(3) 0.3046(5) 0.2574(2) 1.000 0.0310(10) . . . .
C5 C Uiso 0.4405(3) 0.2748(4) 0.3281(2) 1.000 0.0300(10) . . . .
C6 C Uiso 0.5316(2) 0.2568(4) 0.3820(2) 1.000 0.0220(10) . . . .
C7 C Uiso 0.5440(2) 0.2334(4) 0.4589(2) 1.000 0.0230(10) . . . .
C8 C Uiso 0.6488(2) 0.2095(5) 0.5820(2) 1.000 0.0270(10) . . . .
C9 C Uiso 0.7298(2) 0.3456(5) 0.6237(2) 1.000 0.0290(10) . . . .
C10 C Uiso 0.8317(3) 0.2840(5) 0.6288(2) 1.000 0.0350(10) . . . .
C11 C Uiso 0.9281(2) 0.2837(4) 0.5526(2) 1.000 0.0270(10) . . . .
C12 C Uiso 0.9380(2) 0.2486(4) 0.4820(2) 1.000 0.0230(10) . . . .
C13 C Uiso 1.0294(3) 0.2496(4) 0.4739(2) 1.000 0.0330(10) . . . .
C14 C Uiso 1.0321(3) 0.1994(5) 0.4053(2) 1.000 0.0370(10) . . . .
C15 C Uiso 0.9462(2) 0.1469(5) 0.3518(2) 1.000 0.0360(10) . . . .
C16 C Uiso 0.8582(2) 0.1492(5) 0.3657(2) 1.000 0.0290(10) . . . .
O21 O Uiso 0.9264(2) 0.5946(5) 0.2616(2) 1.000 0.0630(10) . . . .
O22 O Uiso 0.8449(2) 0.6453(6) 0.3421(2) 1.000 0.0670(10) . . . .
O23 O Uiso 0.8017(3) 0.8230(5) 0.2378(2) 1.000 0.0790(10) . . . .
O24 O Uiso 0.7603(2) 0.5050(4) 0.23110(10) 1.000 0.0390(10) . . . .

loop_
_geom_angle_atom_site_label_1
_geom_angle_atom_site_label_2
_geom_angle_atom_site_label_3
_geom_angle
_geom_angle_site_symmetry_1
_geom_angle_site_symmetry_2
_geom_angle_site_symmetry_3
_geom_angle_publ_flag
O11 Cu1 N1 83.36(11) . . . yes
O11 Cu1 N2 91.70(11) . . . yes
O11 Cu1 N3 111.79(11) . . . yes
O11 Cu1 N4 83.19(12) . . . yes
O11 Cu1 O14 166.22(13) . . 1_565 yes
N1 Cu1 N2 81.73(12) . . . yes
N1 Cu1 N3 164.33(10) . . . yes
N1 Cu1 N4 104.78(15) . . . yes
O14 Cu1 N1 85.12(9) 1_565 . . yes
N2 Cu1 N3 93.45(14) . . . yes
N2 Cu1 N4 171.13(13) . . . yes
O14 Cu1 N2 94.09(10) 1_565 . . yes
N3 Cu1 N4 81.79(15) . . . yes
O14 Cu1 N3 80.35(9) 1_565 . . yes
O14 Cu1 N4 92.50(11) 1_565 . . yes
O11 Cl1 O12 110.03(19) . . . yes
O11 Cl1 O13 109.6(2) . . . yes
O11 Cl1 O14 109.11(19) . . . yes
O12 Cl1 O13 109.2(2) . . . yes
O12 Cl1 O14 109.70(18) . . . yes
O13 Cl1 O14 109.12(17) . . . yes
O23 Cl2 O24 109.7(2) . . . yes
O21 Cl2 O24 110.3(2) . . . yes
O21 Cl2 O22 108.2(2) . . . yes
O21 Cl2 O23 111.7(3) . . . yes
O22 Cl2 O23 108.4(2) . . . yes
O22 Cl2 O24 108.6(2) . . . yes
Cu1 O11 Cl1 129.3(2) . . . yes
Cu1 O14 Cl1 137.16(18) 1_545 . . yes
Cu1 N1 C2 131.0(2) . . . yes
Cu1 N1 C6 111.2(2) . . . yes
C2 N1 C6 117.7(3) . . . yes
C7 N2 C8 121.2(3) . . . yes
Cu1 N2 C8 124.2(2) . . . yes
Cu1 N2 C7 114.6(2) . . . yes
C10 N3 C11 119.5(3) . . . yes
Cu1 N3 C11 113.1(3) . . . yes
Cu1 N3 C10 127.1(3) . . . yes
C12 N4 C16 118.1(3) . . . yes
Cu1 N4 C12 111.0(3) . . . yes
Cu1 N4 C16 130.9(3) . . . yes
N1 C2 C3 122.3(3) . . . yes
C2 C3 C4 119.9(3) . . . no
C3 C4 C5 118.4(4) . . . no
C4 C5 C6 118.6(4) . . . no
N1 C6 C7 114.0(3) . . . yes
C5 C6 C7 123.1(3) . . . no
N1 C6 C5 122.9(3) . . . yes
N2 C7 C6 118.3(3) . . . yes
N2 C8 C9 110.5(3) . . . yes
C8 C9 C10 113.6(3) . . . no
N3 C10 C9 113.5(3) . . . yes
N3 C11 C12 117.8(3) . . . yes
C11 C12 C13 121.3(3) . . . no
N4 C12 C11 114.8(3) . . . yes
N4 C12 C13 123.7(3) . . . yes
C12 C13 C14 117.0(4) . . . no
C13 C14 C15 119.2(4) . . . no
C14 C15 C16 119.3(3) . . . no
N4 C16 C15 122.7(3) . . . yes

loop_
_geom_bond_atom_site_label_1
_geom_bond_atom_site_label_2
_geom_bond_distance
_geom_bond_site_symmetry_1
_geom_bond_site_symmetry_2
_geom_bond_publ_flag
Cu1 O11 2.481(3) . . yes
Cu1 N1 2.037(3) . . yes
Cu1 N2 1.976(3) . . yes
Cu1 N3 1.994(4) . . yes
Cu1 N4 2.018(4) . . yes
Cu1 O14 2.530(2) . 1_565 yes
Cl1 O11 1.432(3) . . yes
Cl1 O12 1.440(4) . . yes
Cl1 O13 1.431(4) . . yes
Cl1 O14 1.435(3) . . yes
Cl2 O23 1.416(4) . . yes
Cl2 O24 1.438(3) . . yes
Cl2 O21 1.421(4) . . yes
Cl2 O22 1.428(4) . . yes
N1 C2 1.330(4) . . yes
N1 C6 1.359(4) . . yes
N2 C8 1.462(4) . . yes
N2 C7 1.264(4) . . yes
N3 C10 1.479(5) . . yes
N3 C11 1.267(5) . . yes
N4 C16 1.324(5) . . yes
N4 C12 1.346(5) . . yes
C2 C3 1.389(5) . . no
C3 C4 1.371(6) . . no
C4 C5 1.392(5) . . no
C5 C6 1.378(5) . . no
C6 C7 1.472(5) . . no
C8 C9 1.520(5) . . no
C9 C10 1.503(6) . . no
C11 C12 1.468(5) . . no
C12 C13 1.382(6) . . no
C13 C14 1.412(5) . . no
C14 C15 1.370(5) . . no
C15 C16 1.388(5) . . no

loop_
_geom_torsion_atom_site_label_1
_geom_torsion_atom_site_label_2
_geom_torsion_atom_site_label_3
_geom_torsion_atom_site_label_4
_geom_torsion
_geom_torsion_site_symmetry_1
_geom_torsion_site_symmetry_2
_geom_torsion_site_symmetry_3
_geom_torsion_site_symmetry_4
_geom_torsion_publ_flag
N1 Cu1 O11 Cl1 -117.4(3) . . . . no
N2 Cu1 O11 Cl1 -36.0(3) . . . . no
N3 Cu1 O11 Cl1 58.5(3) . . . . no
N4 Cu1 O11 Cl1 136.8(3) . . . . no
O11 Cu1 N1 C2 -92.6(3) . . . . no
O11 Cu1 N1 C6 88.3(2) . . . . no
N2 Cu1 N1 C2 174.7(3) . . . . no
N2 Cu1 N1 C6 -4.38(18) . . . . no
N4 Cu1 N1 C2 -11.5(3) . . . . no
N4 Cu1 N1 C6 169.45(19) . . . . no
O14 Cu1 N1 C2 79.8(3) 1_565 . . . no
O14 Cu1 N1 C6 -99.25(19) 1_565 . . . no
O11 Cu1 N2 C7 -79.5(2) . . . . no
O11 Cu1 N2 C8 102.0(2) . . . . no
N1 Cu1 N2 C7 3.6(2) . . . . no
N1 Cu1 N2 C8 -174.9(2) . . . . no
N3 Cu1 N2 C7 168.6(2) . . . . no
N3 Cu1 N2 C8 -9.9(2) . . . . no
O14 Cu1 N2 C7 88.0(2) 1_565 . . . no
O14 Cu1 N2 C8 -90.5(2) 1_565 . . . no
O11 Cu1 N3 C10 -96.7(3) . . . . no
O11 Cu1 N3 C11 90.3(2) . . . . no
N2 Cu1 N3 C10 -3.5(2) . . . . no
N2 Cu1 N3 C11 -176.4(2) . . . . no
N4 Cu1 N3 C10 -176.0(3) . . . . no
N4 Cu1 N3 C11 11.1(2) . . . . no
O14 Cu1 N3 C10 90.1(2) 1_565 . . . no
O14 Cu1 N3 C11 -82.9(2) 1_565 . . . no
O11 Cu1 N4 C12 -122.9(2) . . . . no
O11 Cu1 N4 C16 56.9(3) . . . . no
N1 Cu1 N4 C12 155.9(2) . . . . no
N1 Cu1 N4 C16 -24.4(3) . . . . no
N3 Cu1 N4 C12 -9.6(2) . . . . no
N3 Cu1 N4 C16 170.2(3) . . . . no
O14 Cu1 N4 C12 70.3(2) 1_565 . . . no
O14 Cu1 N4 C16 -110.0(3) 1_565 . . . no
N1 Cu1 O14 Cl1 54.3(2) . . 1_565 1_565 no
N2 Cu1 O14 Cl1 -27.0(2) . . 1_565 1_565 no
N3 Cu1 O14 Cl1 -119.8(2) . . 1_565 1_565 no
N4 Cu1 O14 Cl1 158.9(2) . . 1_565 1_565 no
O12 Cl1 O11 Cu1 -12.5(3) . . . . no
O13 Cl1 O11 Cu1 107.6(3) . . . . no
O14 Cl1 O11 Cu1 -132.9(2) . . . . no
O11 Cl1 O14 Cu1 -146.6(2) . . . 1_545 no
O12 Cl1 O14 Cu1 92.8(2) . . . 1_545 no
O13 Cl1 O14 Cu1 -26.8(3) . . . 1_545 no
Cu1 N1 C2 C3 178.3(2) . . . . no
C6 N1 C2 C3 -2.7(4) . . . . no
Cu1 N1 C6 C5 -178.7(2) . . . . no
Cu1 N1 C6 C7 4.5(3) . . . . no
C2 N1 C6 C5 2.1(4) . . . . no
C2 N1 C6 C7 -174.7(2) . . . . no
Cu1 N2 C7 C6 -2.1(3) . . . . no
C8 N2 C7 C6 176.5(3) . . . . no
Cu1 N2 C8 C9 45.4(3) . . . . no
C7 N2 C8 C9 -133.0(3) . . . . no
Cu1 N3 C10 C9 -19.9(4) . . . . no
C11 N3 C10 C9 152.6(3) . . . . no
Cu1 N3 C11 C12 -10.5(3) . . . . no
C10 N3 C11 C12 176.0(3) . . . . no
Cu1 N4 C12 C11 7.1(3) . . . . no
Cu1 N4 C12 C13 -177.7(2) . . . . no
C16 N4 C12 C11 -172.8(3) . . . . no
C16 N4 C12 C13 2.4(5) . . . . no
Cu1 N4 C16 C15 177.3(3) . . . . no
C12 N4 C16 C15 -3.0(5) . . . . no
N1 C2 C3 C4 0.6(5) . . . . no
C2 C3 C4 C5 2.3(5) . . . . no
C3 C4 C5 C6 -2.9(5) . . . . no
C4 C5 C6 N1 0.7(4) . . . . no
C4 C5 C6 C7 177.2(3) . . . . no
N1 C6 C7 N2 -1.8(4) . . . . no
C5 C6 C7 N2 -178.6(3) . . . . no
N2 C8 C9 C10 -73.9(4) . . . . no
C8 C9 C10 N3 60.1(4) . . . . no
N3 C11 C12 N4 2.2(4) . . . . no
N3 C11 C12 C13 -173.1(3) . . . . no
N4 C12 C13 C14 0.1(5) . . . . no
C11 C12 C13 C14 175.0(3) . . . . no
C12 C13 C14 C15 -2.2(5) . . . . no
C13 C14 C15 C16 1.7(5) . . . . no
C14 C15 C16 N4 0.9(6) . . . . no
